data_4112581
loop_
_publ_author_name
'Naokazu Kano'
'Masaki Yamamura'
'Takayuki Kawashima'

_publ_contact_author_address
;
Department of Chemistry, Graduate School of Science,
The University of Tokyo,
7-3-1 Hongo, Bunkyo-ku, Tokyo, 113-0033, Japan
;
_publ_contact_author_email takayuki@chem..s.u-tokyo.ac.jp
_publ_contact_author_fax +81-5800-6899
_publ_contact_author_name 'Takayuki Kawashima'
_publ_contact_author_phone +81-5800-6899
_publ_section_title
;
 Reactivity Control of an Allylsilane Bearing a 2-(Phenylazo)phenyl Group
 by Photoswitching of the Coordination Number of Silicon
;
_journal_name_full 'Journal of the American Chemical Society'
_journal_page_first 6250
_journal_page_last 6251
_journal_paper_doi 10.1021/ja037404m
_journal_volume 126
_journal_year 2004
_chemical_formula_moiety 'C15 H14 F2 N2 Si'
_chemical_formula_sum 'C15 H14 F2 N2 Si'
_chemical_formula_weight 288.37
_chemical_melting_point 311
_chemical_name_common
;
difluoro[2-(phenylazo)phenyl]-2-propenylsilane
;
_chemical_name_systematic
; 
 ? 
;
_space_group_IT_number 2
_symmetry_cell_setting triclinic
_symmetry_space_group_name_Hall '-P 1'
_symmetry_space_group_name_H-M 'P -1'
_atom_sites_solution_hydrogens geom
_atom_sites_solution_primary direct
_atom_sites_solution_secondary difmap
_audit_creation_method SHELXL-97
_cell_angle_alpha 74.203(18)
_cell_angle_beta 87.53(3)
_cell_angle_gamma 75.58(2)
_cell_formula_units_Z 2
_cell_length_a 7.192(4)
_cell_length_b 9.719(5)
_cell_length_c 10.504(6)
_cell_measurement_reflns_used 2159
_cell_measurement_temperature 120(2)
_cell_measurement_theta_max 13.7
_cell_measurement_theta_min 1.7
_cell_volume 684.0(7)
_computing_cell_refinement CrystalClear
_computing_data_collection CrystalClear
_computing_data_reduction YadokariXG
_computing_molecular_graphics 'ORTEP-III ver. 1.0.3'
_computing_publication_material YadokariXG
_computing_structure_refinement 'SHELXL-97 (Sheldrick, 1997)'
_computing_structure_solution 'SHELXS-97 (Sheldrick, 1990)'
_diffrn_ambient_temperature 120(2)
_diffrn_detector_area_resol_mean 14.62
_diffrn_measured_fraction_theta_full 0.943
_diffrn_measured_fraction_theta_max 0.943
_diffrn_measurement_device_type 'Rigaku Mercury'
_diffrn_measurement_method \w
_diffrn_radiation_monochromator graphite
_diffrn_radiation_source 'fine-focus sealed tube'
_diffrn_radiation_type MoK\a
_diffrn_radiation_wavelength 0.71070
_diffrn_reflns_av_R_equivalents 0.0200
_diffrn_reflns_av_sigmaI/netI 0.0275
_diffrn_reflns_limit_h_max 6
_diffrn_reflns_limit_h_min -9
_diffrn_reflns_limit_k_max 12
_diffrn_reflns_limit_k_min -12
_diffrn_reflns_limit_l_max 13
_diffrn_reflns_limit_l_min -13
_diffrn_reflns_number 5315
_diffrn_reflns_theta_full 27.48
_diffrn_reflns_theta_max 27.48
_diffrn_reflns_theta_min 3.40
_diffrn_standards_number 10504
_exptl_absorpt_coefficient_mu 0.185
_exptl_absorpt_correction_T_max 0.9465
_exptl_absorpt_correction_T_min 0.9296
_exptl_absorpt_correction_type none
_exptl_crystal_colour yellow
_exptl_crystal_density_diffrn 1.400
_exptl_crystal_description block
_exptl_crystal_F_000 300
_exptl_crystal_size_max 0.40
_exptl_crystal_size_mid 0.40
_exptl_crystal_size_min 0.30
_refine_diff_density_max 0.438
_refine_diff_density_min -0.237
_refine_diff_density_rms 0.046
_refine_ls_extinction_method none
_refine_ls_goodness_of_fit_ref 1.051
_refine_ls_hydrogen_treatment mixed
_refine_ls_matrix_type full
_refine_ls_number_parameters 223
_refine_ls_number_reflns 2964
_refine_ls_number_restraints 0
_refine_ls_restrained_S_all 1.051
_refine_ls_R_factor_all 0.0462
_refine_ls_R_factor_gt 0.0382
_refine_ls_shift/su_max 0.000
_refine_ls_shift/su_mean 0.000
_refine_ls_structure_factor_coef Fsqd
_refine_ls_weighting_details 'calc w=1/[\s^2^(Fo^2^)+(0.0380P)^2^+0.4091P] where P=(Fo^2^+2Fc^2^)/3'
_refine_ls_weighting_scheme calc
_refine_ls_wR_factor_gt 0.0878
_refine_ls_wR_factor_ref 0.0921
_reflns_number_gt 2608
_reflns_number_total 2964
_reflns_threshold_expression >2sigma(I)
_cod_data_source_file ja037404msi20030719_090448.cif
_cod_data_source_block allylsilane
_cod_original_cell_volume 684.0(6)
_cod_database_code 4112581

loop_
_symmetry_equiv_pos_as_xyz
'x, y, z'
'-x, -y, -z'

loop_
_atom_site_label
_atom_site_type_symbol
_atom_site_fract_x
_atom_site_fract_y
_atom_site_fract_z
_atom_site_U_iso_or_equiv
_atom_site_adp_type
_atom_site_occupancy
_atom_site_symmetry_multiplicity
_atom_site_calc_flag
Si1 Si 0.87410(6) 0.25058(4) 0.37556(4) 0.01696(12) Uani 1 1 d
F1 F 0.95407(14) 0.18659(10) 0.25087(9) 0.0242(2) Uani 1 1 d
F2 F 1.05905(13) 0.17159(10) 0.47070(9) 0.0241(2) Uani 1 1 d
N1 N 0.74229(18) 0.50589(13) 0.50797(12) 0.0178(3) Uani 1 1 d
N2 N 0.78581(17) 0.36725(13) 0.54987(12) 0.0161(3) Uani 1 1 d
C1 C 0.6597(2) 0.17456(17) 0.42342(15) 0.0193(3) Uani 1 1 d
H10 H 0.686(3) 0.106(2) 0.5032(19) 0.023 Uiso 1 1 d
H11 H 0.552(3) 0.254(2) 0.4395(18) 0.023 Uiso 1 1 d
C2 C 0.6002(2) 0.10620(18) 0.32515(16) 0.0233(3) Uani 1 1 d
H12 H 0.698(3) 0.027(2) 0.3050(19) 0.028 Uiso 1 1 d
C3 C 0.4349(3) 0.1511(2) 0.26044(19) 0.0333(4) Uani 1 1 d
H13 H 0.334(3) 0.233(2) 0.276(2) 0.040 Uiso 1 1 d
H14 H 0.406(3) 0.104(2) 0.198(2) 0.040 Uiso 1 1 d
C4 C 0.8336(2) 0.45157(16) 0.29541(14) 0.0164(3) Uani 1 1 d
C5 C 0.8538(2) 0.50868(17) 0.15990(15) 0.0203(3) Uani 1 1 d
H1 H 0.898(3) 0.442(2) 0.1074(19) 0.024 Uiso 1 1 d
C6 C 0.8092(2) 0.66061(18) 0.10165(16) 0.0238(3) Uani 1 1 d
H2 H 0.821(3) 0.697(2) 0.008(2) 0.029 Uiso 1 1 d
C7 C 0.7425(2) 0.75825(17) 0.17744(16) 0.0236(3) Uani 1 1 d
H3 H 0.712(3) 0.862(2) 0.1380(19) 0.028 Uiso 1 1 d
C8 C 0.7221(2) 0.70506(17) 0.31261(16) 0.0217(3) Uani 1 1 d
H4 H 0.680(3) 0.768(2) 0.3707(19) 0.026 Uiso 1 1 d
C9 C 0.7668(2) 0.55360(16) 0.36934(14) 0.0167(3) Uani 1 1 d
C10 C 0.7683(2) 0.30981(16) 0.68876(14) 0.0164(3) Uani 1 1 d
C11 C 0.6932(2) 0.39969(17) 0.77220(15) 0.0199(3) Uani 1 1 d
H5 H 0.647(3) 0.502(2) 0.7354(18) 0.024 Uiso 1 1 d
C12 C 0.6831(2) 0.33543(19) 0.90621(16) 0.0239(3) Uani 1 1 d
H6 H 0.630(3) 0.398(2) 0.9641(19) 0.029 Uiso 1 1 d
C13 C 0.7480(2) 0.18359(19) 0.95784(16) 0.0236(3) Uani 1 1 d
H7 H 0.739(3) 0.141(2) 1.050(2) 0.028 Uiso 1 1 d
C14 C 0.8209(2) 0.09522(18) 0.87489(16) 0.0222(3) Uani 1 1 d
H8 H 0.868(3) -0.008(2) 0.9089(19) 0.027 Uiso 1 1 d
C15 C 0.8314(2) 0.15794(17) 0.74010(15) 0.0192(3) Uani 1 1 d
H9 H 0.884(3) 0.100(2) 0.6810(18) 0.023 Uiso 1 1 d

loop_
_atom_site_aniso_label
_atom_site_aniso_U_11
_atom_site_aniso_U_22
_atom_site_aniso_U_33
_atom_site_aniso_U_23
_atom_site_aniso_U_13
_atom_site_aniso_U_12
Si1 0.0177(2) 0.0147(2) 0.0180(2) -0.00512(15) 0.00103(16) -0.00240(15)
F1 0.0277(5) 0.0220(5) 0.0247(5) -0.0120(4) 0.0067(4) -0.0040(4)
F2 0.0196(5) 0.0228(5) 0.0257(5) -0.0060(4) -0.0027(4) 0.0020(4)
N1 0.0203(6) 0.0152(6) 0.0178(6) -0.0044(5) 0.0001(5) -0.0041(5)
N2 0.0147(6) 0.0151(6) 0.0175(6) -0.0033(5) -0.0018(5) -0.0028(5)
C1 0.0236(8) 0.0177(7) 0.0169(7) -0.0038(6) 0.0010(6) -0.0069(6)
C2 0.0275(8) 0.0197(7) 0.0254(8) -0.0076(6) 0.0019(7) -0.0095(7)
C3 0.0318(10) 0.0412(11) 0.0331(10) -0.0112(8) 0.0000(8) -0.0184(8)
C4 0.0145(7) 0.0170(7) 0.0180(7) -0.0050(6) 0.0000(6) -0.0041(6)
C5 0.0196(7) 0.0225(7) 0.0191(7) -0.0060(6) 0.0020(6) -0.0057(6)
C6 0.0253(8) 0.0266(8) 0.0182(8) -0.0009(6) 0.0004(6) -0.0098(7)
C7 0.0251(8) 0.0166(7) 0.0263(8) 0.0013(6) -0.0008(7) -0.0077(6)
C8 0.0252(8) 0.0170(7) 0.0242(8) -0.0066(6) 0.0017(6) -0.0069(6)
C9 0.0162(7) 0.0173(7) 0.0172(7) -0.0043(6) -0.0006(6) -0.0053(6)
C10 0.0153(7) 0.0188(7) 0.0152(7) -0.0045(6) -0.0016(5) -0.0041(6)
C11 0.0206(8) 0.0193(7) 0.0199(7) -0.0068(6) -0.0011(6) -0.0031(6)
C12 0.0219(8) 0.0319(9) 0.0204(8) -0.0119(7) 0.0029(6) -0.0063(7)
C13 0.0242(8) 0.0308(9) 0.0153(7) -0.0029(6) -0.0005(6) -0.0095(7)
C14 0.0232(8) 0.0211(8) 0.0197(8) -0.0005(6) -0.0038(6) -0.0053(6)
C15 0.0196(7) 0.0189(7) 0.0189(7) -0.0054(6) -0.0013(6) -0.0038(6)

loop_
_atom_type_symbol
_atom_type_description
_atom_type_scat_dispersion_real
_atom_type_scat_dispersion_imag
_atom_type_scat_source
C C 0.0033 0.0016 'International Tables Vol C Tables 4.2.6.8 and 6.1.1.4'
H H 0.0000 0.0000 'International Tables Vol C Tables 4.2.6.8 and 6.1.1.4'
F F 0.0171 0.0103 'International Tables Vol C Tables 4.2.6.8 and 6.1.1.4'
N N 0.0061 0.0033 'International Tables Vol C Tables 4.2.6.8 and 6.1.1.4'
Si Si 0.0817 0.0704 'International Tables Vol C Tables 4.2.6.8 and 6.1.1.4'

loop_
_geom_angle_atom_site_label_1
_geom_angle_atom_site_label_2
_geom_angle_atom_site_label_3
_geom_angle
F2 Si1 F1 97.28(6)
F2 Si1 C4 117.74(6)
F1 Si1 C4 99.81(7)
F2 Si1 C1 115.38(7)
F1 Si1 C1 102.89(7)
C4 Si1 C1 118.02(7)
N2 N1 C9 111.65(12)
N1 N2 C10 115.36(12)
C2 C1 Si1 114.14(11)
C3 C2 C1 125.39(17)
C5 C4 C9 116.98(14)
C5 C4 Si1 122.66(11)
C9 C4 Si1 120.21(11)
C6 C5 C4 121.04(14)
C7 C6 C5 120.48(15)
C6 C7 C8 119.91(15)
C7 C8 C9 119.04(14)
C8 C9 C4 122.54(14)
C8 C9 N1 116.43(13)
C4 C9 N1 121.02(13)
C15 C10 C11 120.36(14)
C15 C10 N2 116.84(13)
C11 C10 N2 122.79(14)
C12 C11 C10 119.22(15)
C11 C12 C13 120.45(15)
C14 C13 C12 120.10(15)
C13 C14 C15 120.15(15)
C14 C15 C10 119.71(14)

loop_
_geom_bond_atom_site_label_1
_geom_bond_atom_site_label_2
_geom_bond_distance
Si1 F2 1.5955(13)
Si1 F1 1.6228(12)
Si1 C4 1.8578(18)
Si1 C1 1.8640(18)
N1 N2 1.2595(18)
N1 C9 1.420(2)
N2 C10 1.425(2)
C1 C2 1.498(2)
C2 C3 1.310(3)
C4 C5 1.396(2)
C4 C9 1.402(2)
C5 C6 1.395(2)
C6 C7 1.384(2)
C7 C8 1.387(2)
C8 C9 1.389(2)
C10 C15 1.389(2)
C10 C11 1.401(2)
C11 C12 1.383(2)
C12 C13 1.390(2)
C13 C14 1.384(2)
C14 C15 1.388(2)

loop_
_geom_torsion_atom_site_label_1
_geom_torsion_atom_site_label_2
_geom_torsion_atom_site_label_3
_geom_torsion_atom_site_label_4
_geom_torsion
C9 N1 N2 C10 179.04(12)
F2 Si1 C1 C2 -115.65(12)
F1 Si1 C1 C2 -11.02(13)
C4 Si1 C1 C2 97.62(13)
Si1 C1 C2 C3 -118.17(18)
F2 Si1 C4 C5 109.98(13)
F1 Si1 C4 C5 6.31(14)
C1 Si1 C4 C5 -104.08(14)
F2 Si1 C4 C9 -74.70(13)
F1 Si1 C4 C9 -178.36(11)
C1 Si1 C4 C9 71.25(14)
C9 C4 C5 C6 0.0(2)
Si1 C4 C5 C6 175.47(12)
C4 C5 C6 C7 -0.4(2)
C5 C6 C7 C8 0.8(2)
C6 C7 C8 C9 -0.9(2)
C7 C8 C9 C4 0.5(2)
C7 C8 C9 N1 -179.78(14)
C5 C4 C9 C8 -0.1(2)
Si1 C4 C9 C8 -175.66(12)
C5 C4 C9 N1 -179.78(13)
Si1 C4 C9 N1 4.64(19)
N2 N1 C9 C8 179.79(13)
N2 N1 C9 C4 -0.49(19)
N1 N2 C10 C15 -174.39(13)
N1 N2 C10 C11 5.0(2)
C15 C10 C11 C12 0.1(2)
N2 C10 C11 C12 -179.27(14)
C10 C11 C12 C13 0.5(2)
C11 C12 C13 C14 -0.9(2)
C12 C13 C14 C15 0.7(2)
C13 C14 C15 C10 -0.1(2)
C11 C10 C15 C14 -0.3(2)
N2 C10 C15 C14 179.07(13)

loop_
_cod_related_entry_id
_cod_related_entry_database
_cod_related_entry_code
1 ChemSpider 30660464
